data_4315486
loop_
_publ_author_name
'Wen-Fu Fu'
'Lin-Fang Jia'
'Wei-Hua Mu'
'Xin Gan'
'Jia-Bing Zhang'
'Ping-Hua Liu'
'Qian-Yong Cao'
'Gui-Ju Zhang'
'Li Quan'
'Xiao-Jun Lv'
'Quan-Qing Xu'

_publ_section_title
;
 Synthesis, Characterization, Photoinduced Isomerization, and
 Spectroscopic Properties of Vinyl-1,8-naphthyridine Derivatives and Their
 Copper(I) Complexes
;
_journal_name_full 'Inorganic Chemistry'
_journal_page_first 4524
_journal_page_last 4533
_journal_paper_doi 10.1021/ic100094y
_journal_volume 49
_journal_year 2010
_chemical_formula_sum 'C38 H52 B Cu F4 N5 O2 P'
_chemical_formula_weight 792.17
_chemical_name_systematic
; 
 ? 
;
_space_group_IT_number 2
_symmetry_cell_setting triclinic
_symmetry_space_group_name_Hall '-P 1'
_symmetry_space_group_name_H-M 'P -1'
_atom_sites_solution_hydrogens geom
_atom_sites_solution_primary direct
_atom_sites_solution_secondary difmap
_audit_creation_method SHELXL-97
_cell_angle_alpha 74.782(4)
_cell_angle_beta 79.373(5)
_cell_angle_gamma 77.383(5)
_cell_formula_units_Z 2
_cell_length_a 10.908(3)
_cell_length_b 12.499(3)
_cell_length_c 15.228(4)
_cell_measurement_reflns_used 1000
_cell_measurement_temperature 293(2)
_cell_measurement_theta_max 24.58
_cell_measurement_theta_min 2.45
_cell_volume 1937.1(9)
_computing_cell_refinement 'Bruker SMART'
_computing_data_collection 'Bruker SMART'
_computing_data_reduction 'Bruker SAINT'
_computing_molecular_graphics 'Bruker SHELXTL'
_computing_publication_material 'Bruker SHELXTL'
_computing_structure_refinement 'SHELXL-97 (Sheldrick, 1997)'
_computing_structure_solution 'SHELXS-97 (Sheldrick, 1990)'
_diffrn_ambient_temperature 293(2)
_diffrn_measured_fraction_theta_full 0.995
_diffrn_measured_fraction_theta_max 0.985
_diffrn_measurement_device_type 'CCD area detector'
_diffrn_measurement_method 'phi and omega scans'
_diffrn_radiation_monochromator graphite
_diffrn_radiation_source 'fine-focus sealed tube'
_diffrn_radiation_type MoK\a
_diffrn_radiation_wavelength 0.71073
_diffrn_reflns_av_R_equivalents 0.0350
_diffrn_reflns_av_sigmaI/netI 0.0952
_diffrn_reflns_limit_h_max 13
_diffrn_reflns_limit_h_min -12
_diffrn_reflns_limit_k_max 15
_diffrn_reflns_limit_k_min -13
_diffrn_reflns_limit_l_max 18
_diffrn_reflns_limit_l_min -12
_diffrn_reflns_number 11161
_diffrn_reflns_theta_full 25.00
_diffrn_reflns_theta_max 26.38
_diffrn_reflns_theta_min 1.40
_exptl_absorpt_coefficient_mu 0.664
_exptl_absorpt_correction_T_max 1.000000
_exptl_absorpt_correction_T_min 0.811736
_exptl_absorpt_correction_type multi-scan
_exptl_absorpt_process_details SADABS
_exptl_crystal_density_diffrn 1.358
_exptl_crystal_density_meas ?
_exptl_crystal_density_method 'not measured'
_exptl_crystal_F_000 832
_exptl_crystal_size_max 0.18
_exptl_crystal_size_mid 0.16
_exptl_crystal_size_min 0.08
_refine_diff_density_max 0.401
_refine_diff_density_min -0.435
_refine_diff_density_rms 0.093
_refine_ls_extinction_method none
_refine_ls_goodness_of_fit_ref 1.008
_refine_ls_hydrogen_treatment constr
_refine_ls_matrix_type full
_refine_ls_number_parameters 509
_refine_ls_number_reflns 7821
_refine_ls_number_restraints 116
_refine_ls_restrained_S_all 1.011
_refine_ls_R_factor_all 0.1162
_refine_ls_R_factor_gt 0.0515
_refine_ls_shift/su_max 0.000
_refine_ls_shift/su_mean 0.000
_refine_ls_structure_factor_coef Fsqd
_refine_ls_weighting_details 'calc w=1/[\s^2^(Fo^2^)+(0.0524P)^2^+0.0000P] where P=(Fo^2^+2Fc^2^)/3'
_refine_ls_weighting_scheme calc
_refine_ls_wR_factor_gt 0.0987
_refine_ls_wR_factor_ref 0.1290
_reflns_number_gt 4514
_reflns_number_total 7821
_reflns_threshold_expression >2sigma(I)
_cod_data_source_file ic100094y_si_001_4.cif
_cod_data_source_block 031008e
_cod_depositor_comments
;
The following automatic conversions were performed:

'_symmetry_cell_setting' value 'Triclinic' changed to 'triclinic'
according to the built-in table from CIF Core dictionary named
'cif_core.dic' version 2.4.1 from
2010-06-29.

'_exptl_absorpt_correction_type' value 'MULTI-SCAN'
changed to 'multi-scan' according to the built-in table from CIF Core
dictionary named 'cif_core.dic' version 2.4.1 from 2010-06-29.

Automatic conversion script
Id: cif_fix_values 1646 2011-03-28 12:23:43Z adriana 

The following automatic conversions were performed:

'_exptl_crystal_density_meas' value 'NONE' was changed to '?' - the
value is perceived as not measured.

Automatic conversion script
Id: cif_fix_values 3008 2015-01-20 13:52:24Z robertas 
;
_cod_database_code 4315486

loop_
_symmetry_equiv_pos_as_xyz
'x, y, z'
'-x, -y, -z'

loop_
_atom_site_label
_atom_site_type_symbol
_atom_site_fract_x
_atom_site_fract_y
_atom_site_fract_z
_atom_site_U_iso_or_equiv
_atom_site_adp_type
_atom_site_occupancy
_atom_site_symmetry_multiplicity
_atom_site_calc_flag
_atom_site_refinement_flags
_atom_site_disorder_assembly
_atom_site_disorder_group
Cu1 Cu 0.37871(5) 0.27524(4) 0.44226(3) 0.03766(15) Uani 1 1 d . . .
P1 P 0.34335(9) 0.41719(8) 0.32613(6) 0.0348(2) Uani 1 1 d . . .
N1 N 0.4733(3) 0.1582(2) 0.53347(18) 0.0282(6) Uani 1 1 d . . .
N2 N 0.5889(3) 0.1197(2) 0.40309(19) 0.0335(7) Uani 1 1 d . . .
N3 N 0.3466(3) 0.1955(2) 0.66778(18) 0.0371(7) Uani 1 1 d . . .
H3 H 0.3464 0.1893 0.7254 0.045 Uiso 1 1 calc R . .
N4 N 0.4777(3) 0.1303(3) 0.10457(19) 0.0417(8) Uani 1 1 d . . .
N5 N 0.3445(4) 0.1246(3) 0.0101(2) 0.0530(9) Uani 1 1 d . . .
H5 H 0.2986 0.1018 0.0612 0.064 Uiso 1 1 calc R . .
O1 O 0.2251(3) 0.2750(2) 0.55423(17) 0.0526(8) Uani 1 1 d . . .
O2 O 0.3453(3) 0.1701(3) -0.14282(19) 0.0736(10) Uani 1 1 d . . .
C1 C 0.4565(3) 0.1436(3) 0.6240(2) 0.0302(8) Uani 1 1 d . . .
C2 C 0.5485(4) 0.0780(3) 0.6789(2) 0.0354(9) Uani 1 1 d . . .
H2 H 0.5344 0.0721 0.7419 0.042 Uiso 1 1 calc R . .
C3 C 0.6561(4) 0.0242(3) 0.6408(2) 0.0369(9) Uani 1 1 d . . .
H3A H 0.7170 -0.0196 0.6771 0.044 Uiso 1 1 calc R . .
C4 C 0.6772(3) 0.0340(3) 0.5450(2) 0.0307(8) Uani 1 1 d . . .
C5 C 0.5822(3) 0.1016(3) 0.4946(2) 0.0282(8) Uani 1 1 d . . .
C6 C 0.6937(4) 0.0731(3) 0.3586(2) 0.0352(9) Uani 1 1 d . . .
C7 C 0.7935(4) 0.0054(3) 0.4030(3) 0.0432(10) Uani 1 1 d . . .
H7 H 0.8660 -0.0248 0.3685 0.052 Uiso 1 1 calc R . .
C8 C 0.7876(4) -0.0181(3) 0.4971(3) 0.0413(10) Uani 1 1 d . . .
C9 C 0.8914(4) -0.0959(4) 0.5444(3) 0.0571(12) Uani 1 1 d . . .
H9A H 0.8637 -0.1656 0.5760 0.086 Uiso 1 1 calc R . .
H9B H 0.9137 -0.0623 0.5877 0.086 Uiso 1 1 calc R . .
H9C H 0.9640 -0.1104 0.4999 0.086 Uiso 1 1 calc R . .
C10 C 0.2389(4) 0.2547(3) 0.6343(2) 0.0387(9) Uani 1 1 d . . .
C11 C 0.1360(4) 0.2936(4) 0.7033(3) 0.0682(14) Uani 1 1 d . . .
H11A H 0.0906 0.3662 0.6761 0.102 Uiso 1 1 calc R . .
H11B H 0.1718 0.2991 0.7547 0.102 Uiso 1 1 calc R . .
H11C H 0.0789 0.2408 0.7238 0.102 Uiso 1 1 calc R . .
C12 C 0.6990(4) 0.0905(3) 0.2591(3) 0.0429(10) Uani 1 1 d . . .
H12 H 0.7772 0.0750 0.2240 0.051 Uiso 1 1 calc R . .
C13 C 0.5978(4) 0.1271(3) 0.2183(2) 0.0405(9) Uani 1 1 d . . .
H13 H 0.5225 0.1467 0.2551 0.049 Uiso 1 1 calc R . .
C14 C 0.5893(4) 0.1408(3) 0.1216(2) 0.0423(10) Uani 1 1 d . . .
C15 C 0.6889(4) 0.1630(4) 0.0536(3) 0.0546(12) Uani 1 1 d . . .
H15 H 0.7656 0.1711 0.0672 0.065 Uiso 1 1 calc R . .
C16 C 0.6704(5) 0.1726(4) -0.0353(3) 0.0616(13) Uani 1 1 d . . .
H16 H 0.7353 0.1883 -0.0831 0.074 Uiso 1 1 calc R . .
C17 C 0.5589(5) 0.1596(4) -0.0538(3) 0.0558(12) Uani 1 1 d . . .
H17 H 0.5467 0.1647 -0.1137 0.067 Uiso 1 1 calc R . .
C18 C 0.4640(4) 0.1387(3) 0.0177(2) 0.0442(10) Uani 1 1 d . . .
C19 C 0.2889(5) 0.1415(4) -0.0663(3) 0.0560(12) Uani 1 1 d . . .
C21 C 0.1555(5) 0.1240(5) -0.0487(3) 0.0826(16) Uani 1 1 d . . .
H21A H 0.0995 0.1952 -0.0510 0.124 Uiso 1 1 calc R . .
H21B H 0.1402 0.0752 0.0108 0.124 Uiso 1 1 calc R . .
H21C H 0.1405 0.0902 -0.0947 0.124 Uiso 1 1 calc R . .
C22 C 0.4821(4) 0.4369(3) 0.2384(3) 0.0437(10) Uani 1 1 d . . .
H22 H 0.4841 0.3861 0.1987 0.052 Uiso 1 1 calc R . .
C23 C 0.4831(4) 0.5522(4) 0.1747(3) 0.0664(14) Uani 1 1 d . . .
H23A H 0.4872 0.6058 0.2096 0.080 Uiso 1 1 calc R . .
H23B H 0.4053 0.5770 0.1471 0.080 Uiso 1 1 calc R . .
C24 C 0.5964(5) 0.5492(4) 0.0995(3) 0.0801(17) Uani 1 1 d . . .
H24A H 0.5898 0.4988 0.0625 0.096 Uiso 1 1 calc R . .
H24B H 0.5960 0.6240 0.0598 0.096 Uiso 1 1 calc R . .
C25 C 0.7184(5) 0.5100(4) 0.1398(4) 0.0757(16) Uani 1 1 d . . .
H25A H 0.7887 0.5052 0.0908 0.091 Uiso 1 1 calc R . .
H25B H 0.7289 0.5645 0.1717 0.091 Uiso 1 1 calc R . .
C26 C 0.7202(4) 0.3976(4) 0.2052(3) 0.0659(13) Uani 1 1 d . . .
H26A H 0.7969 0.3772 0.2339 0.079 Uiso 1 1 calc R . .
H26B H 0.7210 0.3412 0.1716 0.079 Uiso 1 1 calc R . .
C27 C 0.6058(4) 0.3982(4) 0.2788(3) 0.0537(11) Uani 1 1 d . . .
H27A H 0.6072 0.3229 0.3176 0.064 Uiso 1 1 calc R . .
H27B H 0.6106 0.4479 0.3170 0.064 Uiso 1 1 calc R . .
C28 C 0.2178(4) 0.4056(3) 0.2655(2) 0.0381(9) Uani 1 1 d . . .
H28 H 0.1422 0.4011 0.3115 0.046 Uiso 1 1 calc R . .
C29 C 0.1782(4) 0.5021(4) 0.1866(3) 0.0600(13) Uani 1 1 d . . .
H29A H 0.2484 0.5083 0.1372 0.072 Uiso 1 1 calc R . .
H29B H 0.1570 0.5721 0.2070 0.072 Uiso 1 1 calc R . .
C30 C 0.0645(5) 0.4843(4) 0.1513(4) 0.0764(16) Uani 1 1 d . . .
H30A H -0.0082 0.4859 0.1987 0.092 Uiso 1 1 calc R . .
H30B H 0.0439 0.5451 0.0987 0.092 Uiso 1 1 calc R . .
C31 C 0.0916(5) 0.3730(5) 0.1238(3) 0.0782(16) Uani 1 1 d . . .
H31A H 0.0158 0.3613 0.1056 0.094 Uiso 1 1 calc R . .
H31B H 0.1574 0.3751 0.0713 0.094 Uiso 1 1 calc R . .
C32 C 0.1327(5) 0.2777(4) 0.1998(4) 0.0701(14) Uani 1 1 d . . .
H32A H 0.1543 0.2084 0.1785 0.084 Uiso 1 1 calc R . .
H32B H 0.0634 0.2701 0.2498 0.084 Uiso 1 1 calc R . .
C33 C 0.2468(4) 0.2956(4) 0.2348(3) 0.0540(11) Uani 1 1 d . . .
H33A H 0.2695 0.2335 0.2859 0.065 Uiso 1 1 calc R . .
H33B H 0.3184 0.2967 0.1864 0.065 Uiso 1 1 calc R . .
C34 C 0.2853(4) 0.5482(3) 0.3669(3) 0.0386(9) Uani 1 1 d . . .
H34 H 0.2799 0.6125 0.3137 0.046 Uiso 1 1 calc R . .
C35 C 0.1544(4) 0.5462(3) 0.4223(3) 0.0456(10) Uani 1 1 d . . .
H35A H 0.0950 0.5441 0.3829 0.055 Uiso 1 1 calc R . .
H35B H 0.1573 0.4783 0.4713 0.055 Uiso 1 1 calc R . .
C36 C 0.1081(4) 0.6481(4) 0.4634(3) 0.0560(12) Uani 1 1 d . . .
H36A H 0.0260 0.6424 0.5000 0.067 Uiso 1 1 calc R . .
H36B H 0.0980 0.7157 0.4145 0.067 Uiso 1 1 calc R . .
C37 C 0.2001(5) 0.6574(4) 0.5232(3) 0.0622(13) Uani 1 1 d . . .
H37A H 0.1703 0.7250 0.5466 0.075 Uiso 1 1 calc R . .
H37B H 0.2055 0.5929 0.5752 0.075 Uiso 1 1 calc R . .
C38 C 0.3287(4) 0.6621(4) 0.4675(3) 0.0594(12) Uani 1 1 d . . .
H38A H 0.3882 0.6649 0.5066 0.071 Uiso 1 1 calc R . .
H38B H 0.3239 0.7305 0.4191 0.071 Uiso 1 1 calc R . .
C39 C 0.3769(4) 0.5612(4) 0.4252(3) 0.0492(11) Uani 1 1 d . . .
H39A H 0.4578 0.5696 0.3875 0.059 Uiso 1 1 calc R . .
H39B H 0.3905 0.4936 0.4737 0.059 Uiso 1 1 calc R . .
B1 B 0.8912(5) 0.0645(5) 0.7797(4) 0.082(2) Uani 1 1 d D . .
F1 F 0.7854(11) 0.0210(12) 0.8175(10) 0.057(3) Uani 0.49(2) 1 d PDU A 1
F2 F 0.8910(17) 0.1618(14) 0.8024(13) 0.183(8) Uani 0.49(2) 1 d PDU A 1
F3 F 0.9922(9) -0.0118(17) 0.8157(9) 0.169(7) Uani 0.49(2) 1 d PDU A 1
F4 F 0.9123(15) 0.0760(12) 0.6884(5) 0.085(4) Uani 0.49(2) 1 d PDU A 1
F1' F 0.8066(13) -0.0019(13) 0.8313(11) 0.082(5) Uani 0.51(2) 1 d PDU A 2
F2' F 0.9881(12) 0.0507(15) 0.8246(10) 0.167(6) Uani 0.51(2) 1 d PDU A 2
F3' F 0.9280(14) 0.0339(16) 0.6998(8) 0.136(6) Uani 0.51(2) 1 d PDU A 2
F4' F 0.8289(17) 0.1747(7) 0.7649(8) 0.157(7) Uani 0.51(2) 1 d PDU A 2

loop_
_atom_site_aniso_label
_atom_site_aniso_U_11
_atom_site_aniso_U_22
_atom_site_aniso_U_33
_atom_site_aniso_U_23
_atom_site_aniso_U_13
_atom_site_aniso_U_12
Cu1 0.0406(3) 0.0384(3) 0.0323(3) -0.0003(2) -0.0138(2) -0.0058(2)
P1 0.0311(6) 0.0371(6) 0.0337(5) -0.0016(4) -0.0094(4) -0.0049(5)
N1 0.0285(17) 0.0306(16) 0.0261(15) -0.0059(12) -0.0073(12) -0.0041(13)
N2 0.0354(19) 0.0349(17) 0.0303(16) -0.0062(13) -0.0071(13) -0.0059(14)
N3 0.0361(19) 0.052(2) 0.0219(15) -0.0104(14) -0.0066(13) -0.0007(15)
N4 0.053(2) 0.0445(19) 0.0252(16) -0.0081(14) -0.0057(15) -0.0028(17)
N5 0.069(3) 0.063(2) 0.0280(17) -0.0086(16) -0.0123(17) -0.011(2)
O1 0.0418(18) 0.075(2) 0.0304(14) -0.0018(14) -0.0077(12) 0.0024(15)
O2 0.090(3) 0.099(3) 0.0308(16) -0.0161(17) -0.0191(16) -0.003(2)
C1 0.028(2) 0.033(2) 0.0306(19) -0.0054(16) -0.0057(15) -0.0080(16)
C2 0.041(2) 0.041(2) 0.0234(18) -0.0022(16) -0.0100(16) -0.0085(19)
C3 0.037(2) 0.039(2) 0.034(2) -0.0017(17) -0.0142(17) -0.0060(18)
C4 0.027(2) 0.0308(19) 0.0345(19) -0.0072(16) -0.0045(15) -0.0055(16)
C5 0.027(2) 0.0288(19) 0.0295(18) -0.0045(15) -0.0066(15) -0.0080(16)
C6 0.033(2) 0.039(2) 0.036(2) -0.0132(17) -0.0009(17) -0.0083(18)
C7 0.033(2) 0.051(2) 0.044(2) -0.018(2) 0.0009(18) -0.0036(19)
C8 0.039(2) 0.040(2) 0.048(2) -0.0096(19) -0.0125(18) -0.0062(19)
C9 0.044(3) 0.062(3) 0.058(3) -0.012(2) -0.013(2) 0.010(2)
C10 0.033(2) 0.046(2) 0.033(2) -0.0060(18) -0.0056(16) -0.0024(18)
C11 0.050(3) 0.099(4) 0.044(3) -0.021(3) -0.007(2) 0.017(3)
C12 0.043(3) 0.050(2) 0.036(2) -0.0156(19) 0.0035(18) -0.010(2)
C13 0.045(3) 0.044(2) 0.029(2) -0.0115(17) 0.0025(17) -0.006(2)
C14 0.051(3) 0.045(2) 0.029(2) -0.0134(18) -0.0015(18) -0.004(2)
C15 0.062(3) 0.064(3) 0.037(2) -0.016(2) 0.004(2) -0.013(2)
C16 0.074(4) 0.073(3) 0.033(2) -0.013(2) 0.015(2) -0.019(3)
C17 0.077(4) 0.060(3) 0.027(2) -0.014(2) -0.002(2) -0.003(3)
C18 0.059(3) 0.042(2) 0.030(2) -0.0097(18) -0.0083(19) -0.002(2)
C19 0.072(4) 0.056(3) 0.042(3) -0.016(2) -0.023(2) 0.002(2)
C21 0.085(4) 0.103(4) 0.066(3) -0.015(3) -0.034(3) -0.015(3)
C22 0.040(3) 0.047(2) 0.041(2) 0.0023(18) -0.0089(18) -0.012(2)
C23 0.049(3) 0.061(3) 0.071(3) 0.017(2) -0.009(2) -0.010(2)
C24 0.067(4) 0.081(4) 0.066(3) 0.026(3) 0.002(3) -0.018(3)
C25 0.045(3) 0.077(4) 0.090(4) 0.004(3) 0.008(3) -0.024(3)
C26 0.043(3) 0.070(3) 0.076(3) -0.002(3) -0.008(2) -0.010(2)
C27 0.039(3) 0.061(3) 0.053(3) 0.002(2) -0.007(2) -0.012(2)
C28 0.032(2) 0.045(2) 0.037(2) -0.0113(18) -0.0062(16) -0.0027(18)
C29 0.064(3) 0.058(3) 0.060(3) -0.003(2) -0.032(2) -0.009(2)
C30 0.071(4) 0.083(4) 0.079(3) -0.004(3) -0.050(3) -0.006(3)
C31 0.075(4) 0.114(5) 0.060(3) -0.028(3) -0.023(3) -0.027(4)
C32 0.068(4) 0.075(4) 0.083(4) -0.040(3) -0.018(3) -0.013(3)
C33 0.052(3) 0.054(3) 0.061(3) -0.019(2) -0.015(2) -0.009(2)
C34 0.039(2) 0.033(2) 0.045(2) -0.0053(17) -0.0133(18) -0.0063(18)
C35 0.036(2) 0.042(2) 0.063(3) -0.018(2) -0.013(2) -0.0022(19)
C36 0.045(3) 0.053(3) 0.075(3) -0.027(2) -0.010(2) -0.003(2)
C37 0.067(4) 0.058(3) 0.071(3) -0.030(3) -0.013(3) -0.009(3)
C38 0.058(3) 0.055(3) 0.079(3) -0.024(3) -0.024(3) -0.017(2)
C39 0.038(3) 0.053(3) 0.064(3) -0.017(2) -0.014(2) -0.013(2)
B1 0.057(5) 0.125(7) 0.074(5) -0.046(5) 0.012(4) -0.030(5)
F1 0.051(5) 0.075(6) 0.046(5) -0.017(5) 0.002(4) -0.013(5)
F2 0.192(14) 0.234(15) 0.186(14) -0.157(12) 0.126(11) -0.164(12)
F3 0.060(7) 0.33(2) 0.142(9) -0.082(11) -0.018(6) -0.044(9)
F4 0.084(7) 0.101(7) 0.055(6) -0.005(5) 0.003(5) -0.011(5)
F1' 0.085(8) 0.081(7) 0.070(7) 0.005(5) -0.011(5) -0.022(6)
F2' 0.158(11) 0.233(16) 0.175(10) -0.081(10) -0.080(9) -0.088(10)
F3' 0.080(8) 0.249(16) 0.123(9) -0.138(10) 0.058(7) -0.069(9)
F4' 0.285(17) 0.075(6) 0.068(6) -0.003(4) 0.036(8) -0.013(7)

loop_
_atom_type_symbol
_atom_type_description
_atom_type_scat_dispersion_real
_atom_type_scat_dispersion_imag
_atom_type_scat_source
C C 0.0033 0.0016 'International Tables Vol C Tables 4.2.6.8 and 6.1.1.4'
H H 0.0000 0.0000 'International Tables Vol C Tables 4.2.6.8 and 6.1.1.4'
B B 0.0013 0.0007 'International Tables Vol C Tables 4.2.6.8 and 6.1.1.4'
N N 0.0061 0.0033 'International Tables Vol C Tables 4.2.6.8 and 6.1.1.4'
O O 0.0106 0.0060 'International Tables Vol C Tables 4.2.6.8 and 6.1.1.4'
F F 0.0171 0.0103 'International Tables Vol C Tables 4.2.6.8 and 6.1.1.4'
P P 0.1023 0.0942 'International Tables Vol C Tables 4.2.6.8 and 6.1.1.4'
Cu Cu 0.3201 1.2651 'International Tables Vol C Tables 4.2.6.8 and 6.1.1.4'

loop_
_geom_angle_atom_site_label_1
_geom_angle_atom_site_label_2
_geom_angle_atom_site_label_3
_geom_angle
_geom_angle_site_symmetry_1
_geom_angle_site_symmetry_3
_geom_angle_publ_flag
N1 Cu1 O1 84.39(11) . . ?
N1 Cu1 P1 159.30(8) . . ?
O1 Cu1 P1 112.59(8) . . ?
C28 P1 C22 105.91(18) . . ?
C28 P1 C34 105.09(17) . . ?
C22 P1 C34 108.58(18) . . ?
C28 P1 Cu1 112.61(12) . . ?
C22 P1 Cu1 114.33(13) . . ?
C34 P1 Cu1 109.81(12) . . ?
C1 N1 C5 117.3(3) . . ?
C1 N1 Cu1 128.3(2) . . ?
C5 N1 Cu1 113.1(2) . . ?
C6 N2 C5 117.4(3) . . ?
C10 N3 C1 130.1(3) . . ?
C10 N3 H3 115.0 . . ?
C1 N3 H3 115.0 . . ?
C14 N4 C18 117.9(3) . . ?
C19 N5 C18 129.5(4) . . ?
C19 N5 H5 115.3 . . ?
C18 N5 H5 115.3 . . ?
C10 O1 Cu1 124.5(3) . . ?
N1 C1 N3 120.2(3) . . ?
N1 C1 C2 122.6(3) . . ?
N3 C1 C2 117.2(3) . . ?
C3 C2 C1 120.1(3) . . ?
C3 C2 H2 119.9 . . ?
C1 C2 H2 119.9 . . ?
C2 C3 C4 119.7(3) . . ?
C2 C3 H3A 120.2 . . ?
C4 C3 H3A 120.2 . . ?
C5 C4 C8 118.2(3) . . ?
C5 C4 C3 117.1(3) . . ?
C8 C4 C3 124.7(3) . . ?
N2 C5 N1 112.8(3) . . ?
N2 C5 C4 124.0(3) . . ?
N1 C5 C4 123.2(3) . . ?
N2 C6 C7 122.5(3) . . ?
N2 C6 C12 117.2(4) . . ?
C7 C6 C12 120.3(4) . . ?
C8 C7 C6 121.5(4) . . ?
C8 C7 H7 119.3 . . ?
C6 C7 H7 119.3 . . ?
C7 C8 C4 116.3(4) . . ?
C7 C8 C9 121.1(4) . . ?
C4 C8 C9 122.6(3) . . ?
C8 C9 H9A 109.5 . . ?
C8 C9 H9B 109.5 . . ?
H9A C9 H9B 109.5 . . ?
C8 C9 H9C 109.5 . . ?
H9A C9 H9C 109.5 . . ?
H9B C9 H9C 109.5 . . ?
O1 C10 N3 123.5(4) . . ?
O1 C10 C11 121.3(4) . . ?
N3 C10 C11 115.2(3) . . ?
C10 C11 H11A 109.5 . . ?
C10 C11 H11B 109.5 . . ?
H11A C11 H11B 109.5 . . ?
C10 C11 H11C 109.5 . . ?
H11A C11 H11C 109.5 . . ?
H11B C11 H11C 109.5 . . ?
C13 C12 C6 122.1(4) . . ?
C13 C12 H12 118.9 . . ?
C6 C12 H12 118.9 . . ?
C12 C13 C14 127.4(4) . . ?
C12 C13 H13 116.3 . . ?
C14 C13 H13 116.3 . . ?
N4 C14 C15 122.9(4) . . ?
N4 C14 C13 114.5(3) . . ?
C15 C14 C13 122.5(4) . . ?
C16 C15 C14 117.4(4) . . ?
C16 C15 H15 121.3 . . ?
C14 C15 H15 121.3 . . ?
C17 C16 C15 120.6(4) . . ?
C17 C16 H16 119.7 . . ?
C15 C16 H16 119.7 . . ?
C16 C17 C18 118.5(4) . . ?
C16 C17 H17 120.7 . . ?
C18 C17 H17 120.7 . . ?
N4 C18 C17 122.6(4) . . ?
N4 C18 N5 111.9(3) . . ?
C17 C18 N5 125.5(4) . . ?
O2 C19 N5 121.6(5) . . ?
O2 C19 C21 123.4(4) . . ?
N5 C19 C21 115.0(4) . . ?
C19 C21 H21A 109.5 . . ?
C19 C21 H21B 109.5 . . ?
H21A C21 H21B 109.5 . . ?
C19 C21 H21C 109.5 . . ?
H21A C21 H21C 109.5 . . ?
H21B C21 H21C 109.5 . . ?
C23 C22 C27 108.8(3) . . ?
C23 C22 P1 117.9(3) . . ?
C27 C22 P1 112.4(3) . . ?
C23 C22 H22 105.6 . . ?
C27 C22 H22 105.6 . . ?
P1 C22 H22 105.6 . . ?
C22 C23 C24 110.6(4) . . ?
C22 C23 H23A 109.5 . . ?
C24 C23 H23A 109.5 . . ?
C22 C23 H23B 109.5 . . ?
C24 C23 H23B 109.5 . . ?
H23A C23 H23B 108.1 . . ?
C25 C24 C23 111.0(4) . . ?
C25 C24 H24A 109.4 . . ?
C23 C24 H24A 109.4 . . ?
C25 C24 H24B 109.4 . . ?
C23 C24 H24B 109.4 . . ?
H24A C24 H24B 108.0 . . ?
C26 C25 C24 111.2(4) . . ?
C26 C25 H25A 109.4 . . ?
C24 C25 H25A 109.4 . . ?
C26 C25 H25B 109.4 . . ?
C24 C25 H25B 109.4 . . ?
H25A C25 H25B 108.0 . . ?
C25 C26 C27 111.4(4) . . ?
C25 C26 H26A 109.3 . . ?
C27 C26 H26A 109.3 . . ?
C25 C26 H26B 109.3 . . ?
C27 C26 H26B 109.3 . . ?
H26A C26 H26B 108.0 . . ?
C22 C27 C26 112.2(4) . . ?
C22 C27 H27A 109.2 . . ?
C26 C27 H27A 109.2 . . ?
C22 C27 H27B 109.2 . . ?
C26 C27 H27B 109.2 . . ?
H27A C27 H27B 107.9 . . ?
C29 C28 C33 109.6(3) . . ?
C29 C28 P1 118.1(3) . . ?
C33 C28 P1 111.4(3) . . ?
C29 C28 H28 105.6 . . ?
C33 C28 H28 105.6 . . ?
P1 C28 H28 105.6 . . ?
C28 C29 C30 111.0(4) . . ?
C28 C29 H29A 109.4 . . ?
C30 C29 H29A 109.4 . . ?
C28 C29 H29B 109.4 . . ?
C30 C29 H29B 109.4 . . ?
H29A C29 H29B 108.0 . . ?
C31 C30 C29 110.9(4) . . ?
C31 C30 H30A 109.5 . . ?
C29 C30 H30A 109.5 . . ?
C31 C30 H30B 109.5 . . ?
C29 C30 H30B 109.5 . . ?
H30A C30 H30B 108.0 . . ?
C32 C31 C30 111.8(4) . . ?
C32 C31 H31A 109.3 . . ?
C30 C31 H31A 109.3 . . ?
C32 C31 H31B 109.3 . . ?
C30 C31 H31B 109.3 . . ?
H31A C31 H31B 107.9 . . ?
C31 C32 C33 111.3(4) . . ?
C31 C32 H32A 109.4 . . ?
C33 C32 H32A 109.4 . . ?
C31 C32 H32B 109.4 . . ?
C33 C32 H32B 109.4 . . ?
H32A C32 H32B 108.0 . . ?
C28 C33 C32 110.7(4) . . ?
C28 C33 H33A 109.5 . . ?
C32 C33 H33A 109.5 . . ?
C28 C33 H33B 109.5 . . ?
C32 C33 H33B 109.5 . . ?
H33A C33 H33B 108.1 . . ?
C39 C34 C35 110.0(3) . . ?
C39 C34 P1 109.7(3) . . ?
C35 C34 P1 110.4(2) . . ?
C39 C34 H34 108.9 . . ?
C35 C34 H34 108.9 . . ?
P1 C34 H34 108.9 . . ?
C36 C35 C34 111.9(3) . . ?
C36 C35 H35A 109.2 . . ?
C34 C35 H35A 109.2 . . ?
C36 C35 H35B 109.2 . . ?
C34 C35 H35B 109.2 . . ?
H35A C35 H35B 107.9 . . ?
C35 C36 C37 111.3(4) . . ?
C35 C36 H36A 109.4 . . ?
C37 C36 H36A 109.4 . . ?
C35 C36 H36B 109.4 . . ?
C37 C36 H36B 109.4 . . ?
H36A C36 H36B 108.0 . . ?
C38 C37 C36 109.4(4) . . ?
C38 C37 H37A 109.8 . . ?
C36 C37 H37A 109.8 . . ?
C38 C37 H37B 109.8 . . ?
C36 C37 H37B 109.8 . . ?
H37A C37 H37B 108.2 . . ?
C37 C38 C39 112.0(3) . . ?
C37 C38 H38A 109.2 . . ?
C39 C38 H38A 109.2 . . ?
C37 C38 H38B 109.2 . . ?
C39 C38 H38B 109.2 . . ?
H38A C38 H38B 107.9 . . ?
C34 C39 C38 112.1(4) . . ?
C34 C39 H39A 109.2 . . ?
C38 C39 H39A 109.2 . . ?
C34 C39 H39B 109.2 . . ?
C38 C39 H39B 109.2 . . ?
H39A C39 H39B 107.9 . . ?
F2' B1 F3' 111.5(9) . . ?
F2' B1 F4 119.1(12) . . ?
F3' B1 F4 22.0(10) . . ?
F2' B1 F2 71.1(8) . . ?
F3' B1 F2 130.8(10) . . ?
F4 B1 F2 111.4(8) . . ?
F2' B1 F1 123.1(12) . . ?
F3' B1 F1 105.8(11) . . ?
F4 B1 F1 111.6(8) . . ?
F2 B1 F1 112.8(8) . . ?
F2' B1 F1' 109.3(9) . . ?
F3' B1 F1' 107.6(8) . . ?
F4 B1 F1' 119.0(13) . . ?
F2 B1 F1' 117.8(10) . . ?
F1 B1 F1' 15.6(13) . . ?
F2' B1 F4' 110.6(8) . . ?
F3' B1 F4' 110.0(8) . . ?
F4 B1 F4' 88.2(8) . . ?
F2 B1 F4' 39.7(8) . . ?
F1 B1 F4' 94.5(10) . . ?
F1' B1 F4' 107.7(8) . . ?
F2' B1 F3 35.1(8) . . ?
F3' B1 F3 89.8(10) . . ?
F4 B1 F3 107.2(8) . . ?
F2 B1 F3 106.2(8) . . ?
F1 B1 F3 107.1(8) . . ?
F1' B1 F3 91.5(10) . . ?
F4' B1 F3 145.7(9) . . ?

loop_
_geom_bond_atom_site_label_1
_geom_bond_atom_site_label_2
_geom_bond_distance
_geom_bond_site_symmetry_2
_geom_bond_publ_flag
Cu1 N1 1.984(3) . ?
Cu1 O1 2.159(3) . ?
Cu1 P1 2.1748(11) . ?
P1 C28 1.837(4) . ?
P1 C22 1.839(4) . ?
P1 C34 1.845(4) . ?
N1 C1 1.325(4) . ?
N1 C5 1.362(4) . ?
N2 C6 1.317(4) . ?
N2 C5 1.343(4) . ?
N3 C10 1.353(4) . ?
N3 C1 1.376(4) . ?
N3 H3 0.8600 . ?
N4 C14 1.331(5) . ?
N4 C18 1.333(4) . ?
N5 C19 1.357(5) . ?
N5 C18 1.383(5) . ?
N5 H5 0.8600 . ?
O1 C10 1.210(4) . ?
O2 C19 1.215(5) . ?
C1 C2 1.403(5) . ?
C2 C3 1.332(5) . ?
C2 H2 0.9300 . ?
C3 C4 1.410(5) . ?
C3 H3A 0.9300 . ?
C4 C5 1.395(5) . ?
C4 C8 1.410(5) . ?
C6 C7 1.389(5) . ?
C6 C12 1.464(5) . ?
C7 C8 1.377(5) . ?
C7 H7 0.9300 . ?
C8 C9 1.483(5) . ?
C9 H9A 0.9600 . ?
C9 H9B 0.9600 . ?
C9 H9C 0.9600 . ?
C10 C11 1.481(5) . ?
C11 H11A 0.9600 . ?
C11 H11B 0.9600 . ?
C11 H11C 0.9600 . ?
C12 C13 1.303(5) . ?
C12 H12 0.9300 . ?
C13 C14 1.454(5) . ?
C13 H13 0.9300 . ?
C14 C15 1.377(5) . ?
C15 C16 1.374(6) . ?
C15 H15 0.9300 . ?
C16 C17 1.351(6) . ?
C16 H16 0.9300 . ?
C17 C18 1.370(6) . ?
C17 H17 0.9300 . ?
C19 C21 1.484(7) . ?
C21 H21A 0.9600 . ?
C21 H21B 0.9600 . ?
C21 H21C 0.9600 . ?
C22 C23 1.512(5) . ?
C22 C27 1.516(5) . ?
C22 H22 0.9800 . ?
C23 C24 1.524(6) . ?
C23 H23A 0.9700 . ?
C23 H23B 0.9700 . ?
C24 C25 1.498(7) . ?
C24 H24A 0.9700 . ?
C24 H24B 0.9700 . ?
C25 C26 1.493(6) . ?
C25 H25A 0.9700 . ?
C25 H25B 0.9700 . ?
C26 C27 1.516(6) . ?
C26 H26A 0.9700 . ?
C26 H26B 0.9700 . ?
C27 H27A 0.9700 . ?
C27 H27B 0.9700 . ?
C28 C29 1.512(5) . ?
C28 C33 1.518(5) . ?
C28 H28 0.9800 . ?
C29 C30 1.520(6) . ?
C29 H29A 0.9700 . ?
C29 H29B 0.9700 . ?
C30 C31 1.510(7) . ?
C30 H30A 0.9700 . ?
C30 H30B 0.9700 . ?
C31 C32 1.481(6) . ?
C31 H31A 0.9700 . ?
C31 H31B 0.9700 . ?
C32 C33 1.519(6) . ?
C32 H32A 0.9700 . ?
C32 H32B 0.9700 . ?
C33 H33A 0.9700 . ?
C33 H33B 0.9700 . ?
C34 C39 1.513(5) . ?
C34 C35 1.520(5) . ?
C34 H34 0.9800 . ?
C35 C36 1.513(5) . ?
C35 H35A 0.9700 . ?
C35 H35B 0.9700 . ?
C36 C37 1.514(6) . ?
C36 H36A 0.9700 . ?
C36 H36B 0.9700 . ?
C37 C38 1.504(6) . ?
C37 H37A 0.9700 . ?
C37 H37B 0.9700 . ?
C38 C39 1.515(6) . ?
C38 H38A 0.9700 . ?
C38 H38B 0.9700 . ?
C39 H39A 0.9700 . ?
C39 H39B 0.9700 . ?
B1 F2' 1.319(8) . ?
B1 F3' 1.336(8) . ?
B1 F4 1.341(8) . ?
B1 F2 1.348(8) . ?
B1 F1 1.350(8) . ?
B1 F1' 1.372(9) . ?
B1 F4' 1.377(8) . ?
B1 F3 1.383(9) . ?

loop_
_geom_torsion_atom_site_label_1
_geom_torsion_atom_site_label_2
_geom_torsion_atom_site_label_3
_geom_torsion_atom_site_label_4
_geom_torsion
_geom_torsion_site_symmetry_1
_geom_torsion_site_symmetry_2
_geom_torsion_site_symmetry_3
_geom_torsion_site_symmetry_4
_geom_torsion_publ_flag
N1 Cu1 P1 C28 146.6(3) . . . . ?
O1 Cu1 P1 C28 -70.09(16) . . . . ?
N1 Cu1 P1 C22 25.7(3) . . . . ?
O1 Cu1 P1 C22 168.96(16) . . . . ?
N1 Cu1 P1 C34 -96.7(3) . . . . ?
O1 Cu1 P1 C34 46.64(16) . . . . ?
O1 Cu1 N1 C1 -27.3(3) . . . . ?
P1 Cu1 N1 C1 119.0(3) . . . . ?
O1 Cu1 N1 C5 166.0(2) . . . . ?
P1 Cu1 N1 C5 -47.6(4) . . . . ?
N1 Cu1 O1 C10 30.8(3) . . . . ?
P1 Cu1 O1 C10 -137.0(3) . . . . ?
C5 N1 C1 N3 -177.9(3) . . . . ?
Cu1 N1 C1 N3 15.9(5) . . . . ?
C5 N1 C1 C2 3.5(5) . . . . ?
Cu1 N1 C1 C2 -162.7(3) . . . . ?
C10 N3 C1 N1 7.7(6) . . . . ?
C10 N3 C1 C2 -173.6(4) . . . . ?
N1 C1 C2 C3 -2.4(5) . . . . ?
N3 C1 C2 C3 179.0(3) . . . . ?
C1 C2 C3 C4 0.3(5) . . . . ?
C2 C3 C4 C5 0.4(5) . . . . ?
C2 C3 C4 C8 179.4(3) . . . . ?
C6 N2 C5 N1 176.7(3) . . . . ?
C6 N2 C5 C4 -2.2(5) . . . . ?
C1 N1 C5 N2 178.4(3) . . . . ?
Cu1 N1 C5 N2 -13.3(3) . . . . ?
C1 N1 C5 C4 -2.7(5) . . . . ?
Cu1 N1 C5 C4 165.5(3) . . . . ?
C8 C4 C5 N2 0.5(5) . . . . ?
C3 C4 C5 N2 179.6(3) . . . . ?
C8 C4 C5 N1 -178.2(3) . . . . ?
C3 C4 C5 N1 0.8(5) . . . . ?
C5 N2 C6 C7 1.5(5) . . . . ?
C5 N2 C6 C12 178.4(3) . . . . ?
N2 C6 C7 C8 0.9(6) . . . . ?
C12 C6 C7 C8 -175.9(4) . . . . ?
C6 C7 C8 C4 -2.5(6) . . . . ?
C6 C7 C8 C9 176.2(4) . . . . ?
C5 C4 C8 C7 1.8(5) . . . . ?
C3 C4 C8 C7 -177.2(3) . . . . ?
C5 C4 C8 C9 -176.9(3) . . . . ?
C3 C4 C8 C9 4.1(6) . . . . ?
Cu1 O1 C10 N3 -22.1(6) . . . . ?
Cu1 O1 C10 C11 158.2(3) . . . . ?
C1 N3 C10 O1 -2.9(6) . . . . ?
C1 N3 C10 C11 176.7(4) . . . . ?
N2 C6 C12 C13 -15.4(6) . . . . ?
C7 C6 C12 C13 161.6(4) . . . . ?
C6 C12 C13 C14 -175.6(4) . . . . ?
C18 N4 C14 C15 1.9(6) . . . . ?
C18 N4 C14 C13 -178.1(3) . . . . ?
C12 C13 C14 N4 151.5(4) . . . . ?
C12 C13 C14 C15 -28.6(7) . . . . ?
N4 C14 C15 C16 -1.0(7) . . . . ?
C13 C14 C15 C16 179.1(4) . . . . ?
C14 C15 C16 C17 -0.6(7) . . . . ?
C15 C16 C17 C18 1.2(7) . . . . ?
C14 N4 C18 C17 -1.3(6) . . . . ?
C14 N4 C18 N5 179.2(3) . . . . ?
C16 C17 C18 N4 -0.2(7) . . . . ?
C16 C17 C18 N5 179.2(4) . . . . ?
C19 N5 C18 N4 170.4(4) . . . . ?
C19 N5 C18 C17 -9.1(7) . . . . ?
C18 N5 C19 O2 2.4(8) . . . . ?
C18 N5 C19 C21 -176.7(4) . . . . ?
C28 P1 C22 C23 77.1(4) . . . . ?
C34 P1 C22 C23 -35.3(4) . . . . ?
Cu1 P1 C22 C23 -158.3(3) . . . . ?
C28 P1 C22 C27 -155.1(3) . . . . ?
C34 P1 C22 C27 92.5(3) . . . . ?
Cu1 P1 C22 C27 -30.5(3) . . . . ?
C27 C22 C23 C24 57.6(5) . . . . ?
P1 C22 C23 C24 -172.9(3) . . . . ?
C22 C23 C24 C25 -58.5(6) . . . . ?
C23 C24 C25 C26 56.2(6) . . . . ?
C24 C25 C26 C27 -54.4(6) . . . . ?
C23 C22 C27 C26 -56.4(5) . . . . ?
P1 C22 C27 C26 171.1(3) . . . . ?
C25 C26 C27 C22 55.3(5) . . . . ?
C22 P1 C28 C29 -57.9(4) . . . . ?
C34 P1 C28 C29 56.9(3) . . . . ?
Cu1 P1 C28 C29 176.4(3) . . . . ?
C22 P1 C28 C33 70.2(3) . . . . ?
C34 P1 C28 C33 -175.0(3) . . . . ?
Cu1 P1 C28 C33 -55.5(3) . . . . ?
C33 C28 C29 C30 57.2(5) . . . . ?
P1 C28 C29 C30 -173.9(3) . . . . ?
C28 C29 C30 C31 -56.0(6) . . . . ?
C29 C30 C31 C32 55.0(6) . . . . ?
C30 C31 C32 C33 -55.5(6) . . . . ?
C29 C28 C33 C32 -57.3(5) . . . . ?
P1 C28 C33 C32 170.1(3) . . . . ?
C31 C32 C33 C28 57.0(5) . . . . ?
C28 P1 C34 C39 175.2(3) . . . . ?
C22 P1 C34 C39 -71.8(3) . . . . ?
Cu1 P1 C34 C39 53.8(3) . . . . ?
C28 P1 C34 C35 53.9(3) . . . . ?
C22 P1 C34 C35 166.9(3) . . . . ?
Cu1 P1 C34 C35 -67.5(3) . . . . ?
C39 C34 C35 C36 54.3(4) . . . . ?
P1 C34 C35 C36 175.4(3) . . . . ?
C34 C35 C36 C37 -57.0(5) . . . . ?
C35 C36 C37 C38 57.0(5) . . . . ?
C36 C37 C38 C39 -56.5(5) . . . . ?
C35 C34 C39 C38 -53.5(4) . . . . ?
P1 C34 C39 C38 -175.0(3) . . . . ?
C37 C38 C39 C34 56.0(5) . . . . ?
